data_7703592
loop_
_publ_author_name
'Anamika, ?'
'Yadav, Dharmendra Kumar'
'Manar, Krishna K.'
'Yadav, Chote Lal'
'Kumar, Kamlesh'
'Ganesan, Vellaichamy'
'Drew, Michael G. B.'
'Singh, Nanhai'

_publ_section_title
;
 New heteroleptic [Ni(ii) 1,1-dithiolate-phosphine] complexes: synthesis,
 characterization and electrocatalytic oxygen evolution studies.
;
_journal_issue 11
_journal_name_full 'Dalton transactions (Cambridge, England : 2003)'
_journal_page_first 3592
_journal_page_last 3605
_journal_paper_doi 10.1039/c9dt04923a
_journal_volume 49
_journal_year 2020
_chemical_formula_sum 'C34 H32 Ni O2 P2 S3'
_chemical_formula_weight 689.42
_space_group_crystal_system monoclinic
_space_group_IT_number 14
_space_group_name_Hall '-P 2yn'
_space_group_name_H-M_alt 'P 1 21/n 1'
_atom_sites_solution_hydrogens geom
_audit_creation_method SHELXL-2016/6
_audit_update_record
;
2019-12-24 deposited with the CCDC.	2020-02-24 downloaded from the CCDC.
;
_cell_angle_alpha 90
_cell_angle_beta 105.926(5)
_cell_angle_gamma 90
_cell_formula_units_Z 4
_cell_length_a 12.9389(5)
_cell_length_b 18.1214(11)
_cell_length_c 14.0593(6)
_cell_measurement_reflns_used 19059
_cell_measurement_temperature 150(2)
_cell_measurement_theta_max 30.000
_cell_measurement_theta_min 3.275
_cell_volume 3170.0(3)
_computing_cell_refinement 'Crysalis, Oxford Diffraction'
_computing_data_collection 'Crysalis, Oxford Diffraction'
_computing_data_reduction 'Crysalis, Oxford Diffraction'
_computing_molecular_graphics PLATON(Spek,2004)
_computing_publication_material 'SHELXL-2016/6, PLATON, WINGX (Ferrugia, 2012)'
_computing_structure_refinement 'SHELXL-2016/6 (Sheldrick, 2016)'
_computing_structure_solution 'SHELXS-97 (Sheldrick, 2008)'
_diffrn_ambient_temperature 150(2)
_diffrn_measured_fraction_theta_full 0.981
_diffrn_measured_fraction_theta_max 0.974
_diffrn_measurement_device_type 'Oxford Diffaction X-Calibor System'
_diffrn_measurement_method '321 frames, counting time 10 s.'
_diffrn_radiation_type MoK\a
_diffrn_radiation_wavelength 0.71073
_diffrn_reflns_av_R_equivalents 0.0830
_diffrn_reflns_av_unetI/netI 0.1502
_diffrn_reflns_Laue_measured_fraction_full 0.981
_diffrn_reflns_Laue_measured_fraction_max 0.974
_diffrn_reflns_limit_h_max 13
_diffrn_reflns_limit_h_min -18
_diffrn_reflns_limit_k_max 25
_diffrn_reflns_limit_k_min -22
_diffrn_reflns_limit_l_max 17
_diffrn_reflns_limit_l_min -19
_diffrn_reflns_number 19068
_diffrn_reflns_point_group_measured_fraction_full 0.981
_diffrn_reflns_point_group_measured_fraction_max 0.974
_diffrn_reflns_theta_full 25.242
_diffrn_reflns_theta_max 30.000
_diffrn_reflns_theta_min 3.275
_diffrn_standards_decay_% n/a
_diffrn_standards_interval_count n/a
_diffrn_standards_interval_time n/a
_exptl_absorpt_coefficient_mu 0.942
_exptl_absorpt_correction_T_max 1.000
_exptl_absorpt_correction_T_min 0.793
_exptl_absorpt_correction_type empirical
_exptl_absorpt_process_details 'ABSPACK, Oxford Diffraction Ltd'
_exptl_crystal_colour black
_exptl_crystal_density_diffrn 1.445
_exptl_crystal_description needle
_exptl_crystal_F_000 1432
_exptl_crystal_size_max 0.19
_exptl_crystal_size_mid 0.03
_exptl_crystal_size_min 0.03
_refine_diff_density_max 0.580
_refine_diff_density_min -0.540
_refine_diff_density_rms 0.102
_refine_ls_extinction_method none
_refine_ls_goodness_of_fit_ref 1.036
_refine_ls_hydrogen_treatment constr
_refine_ls_matrix_type full
_refine_ls_number_parameters 381
_refine_ls_number_reflns 9023
_refine_ls_number_restraints 0
_refine_ls_restrained_S_all 1.036
_refine_ls_R_factor_all 0.1558
_refine_ls_R_factor_gt 0.0855
_refine_ls_shift/su_max 0.000
_refine_ls_shift/su_mean 0.000
_refine_ls_structure_factor_coef Fsqd
_refine_ls_weighting_details 'w=1/[\s^2^(Fo^2^)+(0.0330P)^2^] where P=(Fo^2^+2Fc^2^)/3'
_refine_ls_weighting_scheme calc
_refine_ls_wR_factor_gt 0.1250
_refine_ls_wR_factor_ref 0.1446
_reflns_Friedel_coverage 0.000
_reflns_number_gt 5217
_reflns_number_total 9023
_reflns_threshold_expression 'I > 2\s(I)'
_cod_data_source_file c9dt04923a2.cif
_cod_data_source_block 4
_cod_depositor_comments 'Adding full bibliography for 7703591--7703594.cif.'
_cod_original_sg_symbol_H-M 'P 21/n'
_cod_database_code 7703592
_shelx_shelxl_version_number 2016/6
_shelx_space_group_comment
;
The symmetry employed for this shelxl refinement is uniquely defined
by the following loop, which should always be used as a source of
symmetry information in preference to the above space-group names.
They are only intended as comments.
;

loop_
_space_group_symop_operation_xyz
'x, y, z'
'-x+1/2, y+1/2, -z+1/2'
'-x, -y, -z'
'x-1/2, -y-1/2, z-1/2'

loop_
_atom_site_label
_atom_site_type_symbol
_atom_site_fract_x
_atom_site_fract_y
_atom_site_fract_z
_atom_site_U_iso_or_equiv
_atom_site_adp_type
_atom_site_occupancy
_atom_site_site_symmetry_order
_atom_site_calc_flag
_atom_site_refinement_flags_posn
_atom_site_refinement_flags_adp
_atom_site_refinement_flags_occupancy
_atom_site_disorder_assembly
_atom_site_disorder_group
Ni1 Ni 0.43181(4) 0.26861(3) 0.74472(4) 0.02286(15) Uani 1 1 d . . . . .
S11 S 0.57363(9) 0.31971(7) 0.71440(9) 0.0278(3) Uani 1 1 d . . . . .
S2 S 0.51604(9) 0.15817(7) 0.76270(10) 0.0331(3) Uani 1 1 d . . . . .
S13 S 0.38469(9) 0.38417(6) 0.71855(8) 0.0263(3) Uani 1 1 d . . . . .
P2 P 0.39541(9) 0.08850(6) 0.76055(8) 0.0226(3) Uani 1 1 d . . . . .
P1 P 0.28312(8) 0.22787(6) 0.77519(7) 0.0195(2) Uani 1 1 d . . . . .
C2 C 0.3087(3) 0.1334(2) 0.8218(3) 0.0236(10) Uani 1 1 d . . . . .
H2A H 0.342071 0.134254 0.892591 0.028 Uiso 1 1 calc R U . . .
H2B H 0.241392 0.106683 0.809694 0.028 Uiso 1 1 calc R U . . .
C12 C 0.5065(3) 0.4027(3) 0.6969(3) 0.0252(10) Uani 1 1 d . . . . .
C14 C 0.5421(3) 0.4697(2) 0.6658(3) 0.0220(10) Uani 1 1 d . . . . .
C15 C 0.6502(4) 0.4746(3) 0.6516(3) 0.0322(11) Uani 1 1 d . . . . .
C16 C 0.6790(4) 0.5431(3) 0.6033(3) 0.0352(12) Uani 1 1 d . . . . .
H16A H 0.658213 0.535784 0.532217 0.042 Uiso 1 1 calc R U . . .
H16B H 0.756388 0.549268 0.624377 0.042 Uiso 1 1 calc R U . . .
C17 C 0.6267(3) 0.6143(3) 0.6261(3) 0.0274(11) Uani 1 1 d . . . . .
C18 C 0.5067(3) 0.6005(3) 0.5991(3) 0.0287(11) Uani 1 1 d . . . . .
H18A H 0.480793 0.595507 0.527820 0.034 Uiso 1 1 calc R U . . .
H18B H 0.472310 0.643699 0.617628 0.034 Uiso 1 1 calc R U . . .
C19 C 0.4711(3) 0.5334(3) 0.6460(3) 0.0268(11) Uani 1 1 d . . . . .
C21 C 0.1704(3) 0.2145(2) 0.6664(3) 0.0217(10) Uani 1 1 d . . . . .
C22 C 0.1886(3) 0.2233(2) 0.5736(3) 0.0238(10) Uani 1 1 d . . . . .
H22 H 0.254235 0.241299 0.568773 0.029 Uiso 1 1 calc R U . . .
C23 C 0.1087(4) 0.2053(2) 0.4889(3) 0.0297(11) Uani 1 1 d . . . . .
H23 H 0.120747 0.211060 0.427062 0.036 Uiso 1 1 calc R U . . .
C24 C 0.0122(4) 0.1789(3) 0.4962(3) 0.0320(12) Uani 1 1 d . . . . .
H24 H -0.040622 0.166190 0.439018 0.038 Uiso 1 1 calc R U . . .
C25 C -0.0081(4) 0.1708(3) 0.5865(3) 0.0308(12) Uani 1 1 d . . . . .
H25 H -0.074392 0.153464 0.590530 0.037 Uiso 1 1 calc R U . . .
C26 C 0.0723(3) 0.1891(2) 0.6724(3) 0.0257(10) Uani 1 1 d . . . . .
H26 H 0.059217 0.183992 0.733899 0.031 Uiso 1 1 calc R U . . .
C31 C 0.2245(3) 0.2704(2) 0.8653(3) 0.0194(9) Uani 1 1 d . . . . .
C32 C 0.2291(3) 0.2385(3) 0.9566(3) 0.0300(11) Uani 1 1 d . . . . .
H32 H 0.262592 0.193007 0.972953 0.036 Uiso 1 1 calc R U . . .
C33 C 0.1841(4) 0.2737(3) 1.0232(3) 0.0367(12) Uani 1 1 d . . . . .
H33 H 0.187142 0.251516 1.083611 0.044 Uiso 1 1 calc R U . . .
C34 C 0.1355(4) 0.3406(3) 1.0007(3) 0.0369(12) Uani 1 1 d . . . . .
H34 H 0.106345 0.364545 1.045895 0.044 Uiso 1 1 calc R U . . .
C35 C 0.1298(4) 0.3726(3) 0.9105(4) 0.0404(13) Uani 1 1 d . . . . .
H35 H 0.095780 0.417911 0.894455 0.049 Uiso 1 1 calc R U . . .
C36 C 0.1745(4) 0.3378(3) 0.8434(3) 0.0315(11) Uani 1 1 d . . . . .
H36 H 0.170616 0.360121 0.783022 0.038 Uiso 1 1 calc R U . . .
C41 C 0.3191(4) 0.0642(2) 0.6359(3) 0.0262(10) Uani 1 1 d . . . . .
C42 C 0.2230(3) 0.0261(3) 0.6237(3) 0.0306(11) Uani 1 1 d . . . . .
H42 H 0.199386 0.012837 0.678121 0.037 Uiso 1 1 calc R U . . .
C43 C 0.1629(4) 0.0082(3) 0.5281(4) 0.0452(15) Uani 1 1 d . . . . .
H43 H 0.098164 -0.016948 0.518339 0.054 Uiso 1 1 calc R U . . .
C44 C 0.1986(5) 0.0274(3) 0.4493(4) 0.0551(18) Uani 1 1 d . . . . .
H44 H 0.157310 0.015427 0.385898 0.066 Uiso 1 1 calc R U . . .
C45 C 0.2942(5) 0.0640(3) 0.4609(4) 0.0520(16) Uani 1 1 d . . . . .
H45 H 0.318122 0.076100 0.406179 0.062 Uiso 1 1 calc R U . . .
C46 C 0.3544(4) 0.0827(3) 0.5552(3) 0.0379(13) Uani 1 1 d . . . . .
H46 H 0.419001 0.107812 0.564146 0.045 Uiso 1 1 calc R U . . .
C51 C 0.4382(3) 0.0042(2) 0.8270(3) 0.0221(10) Uani 1 1 d . . . . .
C52 C 0.5292(3) -0.0322(2) 0.8161(3) 0.0299(11) Uani 1 1 d . . . . .
H52 H 0.569444 -0.011806 0.777124 0.036 Uiso 1 1 calc R U . . .
C53 C 0.5592(3) -0.0989(3) 0.8639(4) 0.0326(12) Uani 1 1 d . . . . .
H53 H 0.618736 -0.124053 0.855669 0.039 Uiso 1 1 calc R U . . .
C54 C 0.5005(3) -0.1280(3) 0.9237(3) 0.0309(12) Uani 1 1 d . . . . .
H54 H 0.521532 -0.172420 0.956477 0.037 Uiso 1 1 calc R U . . .
C55 C 0.4122(4) -0.0921(3) 0.9350(3) 0.0314(11) Uani 1 1 d . . . . .
H55 H 0.373469 -0.112212 0.975497 0.038 Uiso 1 1 calc R U . . .
C56 C 0.3796(3) -0.0261(2) 0.8868(3) 0.0276(11) Uani 1 1 d . . . . .
H56 H 0.318841 -0.002133 0.894339 0.033 Uiso 1 1 calc R U . . .
C171 C 0.6700(4) 0.6336(3) 0.7364(3) 0.0409(13) Uani 1 1 d . . . . .
H17A H 0.746686 0.639186 0.752840 0.061 Uiso 1 1 calc R U . . .
H17B H 0.652295 0.594753 0.775642 0.061 Uiso 1 1 calc R U . . .
H17C H 0.638189 0.678944 0.749683 0.061 Uiso 1 1 calc R U . . .
C172 C 0.6527(4) 0.6774(3) 0.5659(4) 0.0415(13) Uani 1 1 d . . . . .
H17D H 0.621965 0.667716 0.496754 0.062 Uiso 1 1 calc R U . . .
H17E H 0.729214 0.682204 0.579299 0.062 Uiso 1 1 calc R U . . .
H17F H 0.623274 0.722430 0.583447 0.062 Uiso 1 1 calc R U . . .
O15 O 0.7159(3) 0.4248(2) 0.6787(3) 0.0655(13) Uani 1 1 d . . . . .
O19 O 0.3834(2) 0.53367(18) 0.6636(2) 0.0381(9) Uani 1 1 d . . . . .

loop_
_atom_site_aniso_label
_atom_site_aniso_U_11
_atom_site_aniso_U_22
_atom_site_aniso_U_33
_atom_site_aniso_U_23
_atom_site_aniso_U_13
_atom_site_aniso_U_12
Ni1 0.0214(3) 0.0253(3) 0.0221(3) -0.0015(3) 0.0062(2) -0.0025(3)
S11 0.0234(6) 0.0284(7) 0.0340(6) 0.0018(5) 0.0118(5) 0.0015(5)
S2 0.0230(6) 0.0249(6) 0.0506(8) 0.0011(6) 0.0087(5) -0.0027(5)
S13 0.0228(5) 0.0269(6) 0.0315(6) 0.0004(5) 0.0116(5) -0.0010(5)
P2 0.0217(6) 0.0219(6) 0.0226(6) -0.0013(5) 0.0031(4) -0.0020(5)
P1 0.0192(5) 0.0211(6) 0.0167(5) -0.0006(5) 0.0023(4) -0.0013(5)
C2 0.026(2) 0.026(2) 0.017(2) 0.0017(19) 0.0045(17) 0.001(2)
C12 0.024(2) 0.033(3) 0.020(2) 0.001(2) 0.0073(17) 0.001(2)
C14 0.019(2) 0.028(3) 0.022(2) 0.0001(19) 0.0114(17) 0.0016(19)
C15 0.029(2) 0.033(3) 0.040(3) 0.003(2) 0.017(2) 0.000(2)
C16 0.024(2) 0.049(3) 0.034(3) 0.006(2) 0.010(2) -0.007(2)
C17 0.031(2) 0.031(3) 0.021(2) 0.004(2) 0.0078(19) -0.003(2)
C18 0.031(2) 0.033(3) 0.022(2) 0.004(2) 0.0084(19) -0.001(2)
C19 0.023(2) 0.031(3) 0.027(2) -0.003(2) 0.0079(19) -0.003(2)
C21 0.026(2) 0.023(2) 0.015(2) 0.0038(18) 0.0027(17) 0.0015(19)
C22 0.027(2) 0.024(3) 0.020(2) 0.0041(19) 0.0074(17) 0.004(2)
C23 0.045(3) 0.028(3) 0.013(2) 0.0023(18) 0.0013(19) 0.008(2)
C24 0.033(3) 0.029(3) 0.026(2) -0.005(2) -0.007(2) 0.000(2)
C25 0.024(2) 0.033(3) 0.030(3) 0.000(2) -0.0018(19) -0.002(2)
C26 0.027(2) 0.029(3) 0.019(2) 0.0013(19) 0.0031(18) 0.000(2)
C31 0.0177(19) 0.026(2) 0.0130(19) -0.0019(18) 0.0018(15) -0.0054(19)
C32 0.033(2) 0.031(3) 0.024(2) 0.002(2) 0.006(2) 0.006(2)
C33 0.045(3) 0.051(3) 0.017(2) 0.003(2) 0.013(2) -0.002(3)
C34 0.042(3) 0.046(3) 0.028(3) -0.008(2) 0.017(2) -0.001(3)
C35 0.049(3) 0.028(3) 0.049(3) -0.001(3) 0.022(3) 0.010(3)
C36 0.040(3) 0.028(3) 0.032(3) 0.006(2) 0.019(2) 0.002(2)
C41 0.033(2) 0.023(2) 0.020(2) -0.0010(19) 0.0031(18) 0.006(2)
C42 0.030(2) 0.029(3) 0.030(2) 0.001(2) 0.004(2) 0.002(2)
C43 0.039(3) 0.040(3) 0.045(3) -0.014(3) -0.009(3) 0.005(3)
C44 0.076(4) 0.048(4) 0.026(3) -0.014(3) -0.011(3) 0.016(3)
C45 0.082(4) 0.054(4) 0.023(3) 0.002(3) 0.017(3) 0.017(4)
C46 0.043(3) 0.035(3) 0.036(3) 0.001(2) 0.013(2) 0.005(2)
C51 0.021(2) 0.022(2) 0.020(2) -0.0019(18) 0.0004(17) -0.0035(19)
C52 0.029(2) 0.026(3) 0.033(3) 0.003(2) 0.007(2) -0.006(2)
C53 0.021(2) 0.027(3) 0.048(3) -0.004(2) 0.005(2) 0.003(2)
C54 0.027(2) 0.021(2) 0.039(3) 0.004(2) -0.001(2) 0.000(2)
C55 0.037(3) 0.027(3) 0.030(2) 0.002(2) 0.009(2) -0.003(2)
C56 0.025(2) 0.025(3) 0.030(2) 0.000(2) 0.0037(19) -0.003(2)
C171 0.038(3) 0.050(4) 0.033(3) 0.000(3) 0.008(2) -0.014(3)
C172 0.046(3) 0.045(3) 0.036(3) 0.011(3) 0.016(2) -0.011(3)
O15 0.039(2) 0.051(3) 0.119(4) 0.035(3) 0.043(2) 0.018(2)
O19 0.0281(17) 0.034(2) 0.057(2) 0.0047(18) 0.0196(16) 0.0036(16)

loop_
_atom_type_symbol
_atom_type_description
_atom_type_scat_dispersion_real
_atom_type_scat_dispersion_imag
_atom_type_scat_source
C C 0.0033 0.0016 'International Tables Vol C Tables 4.2.6.8 and 6.1.1.4'
H H 0.0000 0.0000 'International Tables Vol C Tables 4.2.6.8 and 6.1.1.4'
N N 0.0061 0.0033 'International Tables Vol C Tables 4.2.6.8 and 6.1.1.4'
O O 0.0106 0.0060 'International Tables Vol C Tables 4.2.6.8 and 6.1.1.4'
Ni Ni 0.3393 1.1124 'International Tables Vol C Tables 4.2.6.8 and 6.1.1.4'
S S 0.1246 0.1234 'International Tables Vol C Tables 4.2.6.8 and 6.1.1.4'
P P 0.1023 0.0942 'International Tables Vol C Tables 4.2.6.8 and 6.1.1.4'

loop_
_geom_angle_atom_site_label_1
_geom_angle_atom_site_label_2
_geom_angle_atom_site_label_3
_geom_angle
_geom_angle_site_symmetry_1
_geom_angle_site_symmetry_3
_geom_angle_publ_flag
S13 Ni1 S11 76.87(5) . . ?
S13 Ni1 P1 97.78(5) . . ?
S11 Ni1 P1 174.60(5) . . ?
S13 Ni1 S2 166.39(5) . . ?
S11 Ni1 S2 89.55(5) . . ?
P1 Ni1 S2 95.81(5) . . ?
C12 S11 Ni1 88.88(16) . . ?
P2 S2 Ni1 101.93(6) . . ?
C12 S13 Ni1 89.41(16) . . ?
C2 P2 C51 106.3(2) . . ?
C2 P2 C41 109.2(2) . . ?
C51 P2 C41 107.75(19) . . ?
C2 P2 S2 107.18(15) . . ?
C51 P2 S2 113.60(14) . . ?
C41 P2 S2 112.53(17) . . ?
C21 P1 C31 104.55(19) . . ?
C21 P1 C2 101.62(19) . . ?
C31 P1 C2 102.47(19) . . ?
C21 P1 Ni1 114.97(15) . . ?
C31 P1 Ni1 123.05(13) . . ?
C2 P1 Ni1 107.49(14) . . ?
P2 C2 P1 109.2(2) . . ?
P2 C2 H2A 109.8 . . ?
P1 C2 H2A 109.8 . . ?
P2 C2 H2B 109.8 . . ?
P1 C2 H2B 109.8 . . ?
H2A C2 H2B 108.3 . . ?
C14 C12 S13 128.0(3) . . ?
C14 C12 S11 127.0(4) . . ?
S13 C12 S11 104.8(2) . . ?
C12 C14 C19 120.1(4) . . ?
C12 C14 C15 119.9(4) . . ?
C19 C14 C15 120.0(4) . . ?
O15 C15 C14 121.2(5) . . ?
O15 C15 C16 120.6(4) . . ?
C14 C15 C16 118.2(4) . . ?
C15 C16 C17 114.9(4) . . ?
C15 C16 H16A 108.6 . . ?
C17 C16 H16A 108.6 . . ?
C15 C16 H16B 108.6 . . ?
C17 C16 H16B 108.6 . . ?
H16A C16 H16B 107.5 . . ?
C18 C17 C172 110.7(4) . . ?
C18 C17 C16 106.9(4) . . ?
C172 C17 C16 109.9(4) . . ?
C18 C17 C171 110.8(4) . . ?
C172 C17 C171 108.4(4) . . ?
C16 C17 C171 110.1(4) . . ?
C17 C18 C19 115.8(4) . . ?
C17 C18 H18A 108.3 . . ?
C19 C18 H18A 108.3 . . ?
C17 C18 H18B 108.3 . . ?
C19 C18 H18B 108.3 . . ?
H18A C18 H18B 107.4 . . ?
O19 C19 C14 122.4(4) . . ?
O19 C19 C18 119.5(4) . . ?
C14 C19 C18 118.1(4) . . ?
C26 C21 C22 119.4(4) . . ?
C26 C21 P1 122.4(3) . . ?
C22 C21 P1 118.0(3) . . ?
C23 C22 C21 120.0(4) . . ?
C23 C22 H22 120.0 . . ?
C21 C22 H22 120.0 . . ?
C24 C23 C22 119.9(4) . . ?
C24 C23 H23 120.0 . . ?
C22 C23 H23 120.0 . . ?
C23 C24 C25 121.2(4) . . ?
C23 C24 H24 119.4 . . ?
C25 C24 H24 119.4 . . ?
C24 C25 C26 119.2(4) . . ?
C24 C25 H25 120.4 . . ?
C26 C25 H25 120.4 . . ?
C21 C26 C25 120.4(4) . . ?
C21 C26 H26 119.8 . . ?
C25 C26 H26 119.8 . . ?
C36 C31 C32 118.2(4) . . ?
C36 C31 P1 118.7(3) . . ?
C32 C31 P1 123.0(3) . . ?
C33 C32 C31 120.7(4) . . ?
C33 C32 H32 119.6 . . ?
C31 C32 H32 119.6 . . ?
C34 C33 C32 120.3(4) . . ?
C34 C33 H33 119.8 . . ?
C32 C33 H33 119.8 . . ?
C33 C34 C35 119.5(5) . . ?
C33 C34 H34 120.3 . . ?
C35 C34 H34 120.3 . . ?
C34 C35 C36 120.5(5) . . ?
C34 C35 H35 119.7 . . ?
C36 C35 H35 119.7 . . ?
C31 C36 C35 120.7(4) . . ?
C31 C36 H36 119.7 . . ?
C35 C36 H36 119.7 . . ?
C46 C41 C42 120.4(4) . . ?
C46 C41 P2 121.5(4) . . ?
C42 C41 P2 118.1(4) . . ?
C41 C42 C43 118.6(5) . . ?
C41 C42 H42 120.7 . . ?
C43 C42 H42 120.7 . . ?
C44 C43 C42 120.2(5) . . ?
C44 C43 H43 119.9 . . ?
C42 C43 H43 119.9 . . ?
C43 C44 C45 121.6(5) . . ?
C43 C44 H44 119.2 . . ?
C45 C44 H44 119.2 . . ?
C44 C45 C46 118.9(5) . . ?
C44 C45 H45 120.6 . . ?
C46 C45 H45 120.6 . . ?
C41 C46 C45 120.3(5) . . ?
C41 C46 H46 119.8 . . ?
C45 C46 H46 119.8 . . ?
C56 C51 C52 119.8(4) . . ?
C56 C51 P2 120.6(3) . . ?
C52 C51 P2 119.6(3) . . ?
C53 C52 C51 119.5(4) . . ?
C53 C52 H52 120.3 . . ?
C51 C52 H52 120.3 . . ?
C54 C53 C52 120.0(4) . . ?
C54 C53 H53 120.0 . . ?
C52 C53 H53 120.0 . . ?
C55 C54 C53 120.4(4) . . ?
C55 C54 H54 119.8 . . ?
C53 C54 H54 119.8 . . ?
C54 C55 C56 120.6(5) . . ?
C54 C55 H55 119.7 . . ?
C56 C55 H55 119.7 . . ?
C55 C56 C51 119.6(4) . . ?
C55 C56 H56 120.2 . . ?
C51 C56 H56 120.2 . . ?
C17 C171 H17A 109.5 . . ?
C17 C171 H17B 109.5 . . ?
H17A C171 H17B 109.5 . . ?
C17 C171 H17C 109.5 . . ?
H17A C171 H17C 109.5 . . ?
H17B C171 H17C 109.5 . . ?
C17 C172 H17D 109.5 . . ?
C17 C172 H17E 109.5 . . ?
H17D C172 H17E 109.5 . . ?
C17 C172 H17F 109.5 . . ?
H17D C172 H17F 109.5 . . ?
H17E C172 H17F 109.5 . . ?

loop_
_geom_bond_atom_site_label_1
_geom_bond_atom_site_label_2
_geom_bond_distance
_geom_bond_site_symmetry_2
_geom_bond_publ_flag
Ni1 S13 2.1838(13) . ?
Ni1 S11 2.1991(13) . ?
Ni1 P1 2.2096(13) . ?
Ni1 S2 2.2597(13) . ?
S11 C12 1.720(5) . ?
S2 P2 2.0012(17) . ?
S13 C12 1.719(5) . ?
P2 C2 1.788(4) . ?
P2 C51 1.797(4) . ?
P2 C41 1.814(4) . ?
P1 C21 1.817(4) . ?
P1 C31 1.817(4) . ?
P1 C2 1.830(4) . ?
C2 H2A 0.9700 . ?
C2 H2B 0.9700 . ?
C12 C14 1.409(6) . ?
C14 C19 1.454(6) . ?
C14 C15 1.469(6) . ?
C15 O15 1.227(5) . ?
C15 C16 1.510(6) . ?
C16 C17 1.531(6) . ?
C16 H16A 0.9700 . ?
C16 H16B 0.9700 . ?
C17 C18 1.514(6) . ?
C17 C172 1.516(6) . ?
C17 C171 1.538(6) . ?
C18 C19 1.515(6) . ?
C18 H18A 0.9700 . ?
C18 H18B 0.9700 . ?
C19 O19 1.226(5) . ?
C21 C26 1.374(6) . ?
C21 C22 1.397(6) . ?
C22 C23 1.385(5) . ?
C22 H22 0.9300 . ?
C23 C24 1.367(6) . ?
C23 H23 0.9300 . ?
C24 C25 1.373(6) . ?
C24 H24 0.9300 . ?
C25 C26 1.401(5) . ?
C25 H25 0.9300 . ?
C26 H26 0.9300 . ?
C31 C36 1.376(6) . ?
C31 C32 1.394(6) . ?
C32 C33 1.386(6) . ?
C32 H32 0.9300 . ?
C33 C34 1.363(7) . ?
C33 H33 0.9300 . ?
C34 C35 1.378(6) . ?
C34 H34 0.9300 . ?
C35 C36 1.385(6) . ?
C35 H35 0.9300 . ?
C36 H36 0.9300 . ?
C41 C46 1.375(6) . ?
C41 C42 1.391(6) . ?
C42 C43 1.393(6) . ?
C42 H42 0.9300 . ?
C43 C44 1.358(8) . ?
C43 H43 0.9300 . ?
C44 C45 1.374(8) . ?
C44 H44 0.9300 . ?
C45 C46 1.383(6) . ?
C45 H45 0.9300 . ?
C46 H46 0.9300 . ?
C51 C56 1.390(6) . ?
C51 C52 1.393(6) . ?
C52 C53 1.385(6) . ?
C52 H52 0.9300 . ?
C53 C54 1.383(7) . ?
C53 H53 0.9300 . ?
C54 C55 1.361(6) . ?
C54 H54 0.9300 . ?
C55 C56 1.382(6) . ?
C55 H55 0.9300 . ?
C56 H56 0.9300 . ?
C171 H17A 0.9600 . ?
C171 H17B 0.9600 . ?
C171 H17C 0.9600 . ?
C172 H17D 0.9600 . ?
C172 H17E 0.9600 . ?
C172 H17F 0.9600 . ?

loop_
_geom_hbond_atom_site_label_D
_geom_hbond_atom_site_label_H
_geom_hbond_atom_site_label_A
_geom_hbond_distance_DH
_geom_hbond_distance_HA
_geom_hbond_distance_DA
_geom_hbond_angle_DHA
_geom_hbond_site_symmetry_A
C2 H2B O19 0.97 2.20 3.126(5) 159.5 2_546
C46 H46 S2 0.93 2.88 3.377(5) 115.0 .
C56 H56 O19 0.93 2.60 3.455(5) 153.0 2_546
C53 H53 O15 0.93 2.48 3.157(6) 129.6 2_646
